data_7132851
loop_
_publ_author_name
'Ma, Lei'
'Pan, Xiaowei'
'Hong, Dongjing'
'Fang, Huayi'
'Cui, Peng'

_publ_section_title
;
 A scandium metalloligand supported Ni(0) complex with a
 heterobimetallocycle: versatile reactivity with unsaturated bonds.
;
_journal_issue 31
_journal_name_full 'Chemical communications (Cambridge, England)'
_journal_page_first 4222
_journal_page_last 4225
_journal_paper_doi 10.1039/d4cc00547c
_journal_volume 60
_journal_year 2024
_chemical_formula_moiety 'C43 H58 N5 Ni P2 Sc'
_chemical_formula_sum 'C43 H58 N5 Ni P2 Sc'
_chemical_formula_weight 810.55
_space_group_crystal_system triclinic
_space_group_IT_number 2
_space_group_name_Hall '-P 1'
_space_group_name_H-M_alt 'P -1'
_atom_sites_solution_hydrogens geom
_audit_creation_date 2023-12-20
_audit_creation_method
;
Olex2 1.5
(compiled 2022.04.07 svn.rca3783a0 for OlexSys, GUI svn.r6498)
;
_audit_update_record
;
2023-12-20 deposited with the CCDC.	2024-03-15 downloaded from the CCDC.
;
_cell_angle_alpha 68.64(5)
_cell_angle_beta 72.04(3)
_cell_angle_gamma 64.89(3)
_cell_formula_units_Z 2
_cell_length_a 12.237(15)
_cell_length_b 13.83(2)
_cell_length_c 15.21(2)
_cell_measurement_reflns_used 9895
_cell_measurement_temperature 293.15
_cell_measurement_theta_max 27.485
_cell_measurement_theta_min 2.937
_cell_volume 2134(5)
_computing_cell_refinement 'SAINT v8.37A (Bruker, 2015)'
_computing_data_collection 'Bruker SMART APEX II diffractometer'
_computing_data_reduction 'SAINT v8.37A (Bruker, 2015)'
_computing_molecular_graphics 'Olex2 1.5 (Dolomanov et al., 2009)'
_computing_publication_material 'Olex2 1.5 (Dolomanov et al., 2009)'
_computing_structure_refinement 'SHELXL 2019/3 (Sheldrick, 2015)'
_computing_structure_solution 'SHELXT 2014/5 (Sheldrick, 2014)'
_diffrn_ambient_temperature 293.15
_diffrn_detector 'CCD area detector'
_diffrn_measured_fraction_theta_full 0.996
_diffrn_measured_fraction_theta_max 0.991
_diffrn_measurement_device 'three-circle diffractometer'
_diffrn_measurement_device_type 'Bruker SMART APEX II 293K'
_diffrn_measurement_method '\f and \w scans'
_diffrn_radiation_monochromator graphite
_diffrn_radiation_probe x-ray
_diffrn_radiation_type MoK\a
_diffrn_radiation_wavelength 0.71073
_diffrn_reflns_av_R_equivalents 0.1275
_diffrn_reflns_av_unetI/netI 0.0717
_diffrn_reflns_Laue_measured_fraction_full 0.996
_diffrn_reflns_Laue_measured_fraction_max 0.991
_diffrn_reflns_limit_h_max 15
_diffrn_reflns_limit_h_min -15
_diffrn_reflns_limit_k_max 17
_diffrn_reflns_limit_k_min -17
_diffrn_reflns_limit_l_max 19
_diffrn_reflns_limit_l_min -19
_diffrn_reflns_number 76575
_diffrn_reflns_point_group_measured_fraction_full 0.996
_diffrn_reflns_point_group_measured_fraction_max 0.991
_diffrn_reflns_theta_full 25.242
_diffrn_reflns_theta_max 27.524
_diffrn_reflns_theta_min 2.929
_diffrn_source 'sealed X-ray tube'
_diffrn_source_target Mo
_exptl_absorpt_coefficient_mu 0.710
_exptl_absorpt_correction_T_max 0.7456
_exptl_absorpt_correction_T_min 0.5236
_exptl_absorpt_correction_type multi-scan
_exptl_absorpt_process_details
;
SADABS-2016/2 (Bruker,2016/2) was used for absorption correction.
wR2(int) was 0.0876 before and 0.0711 after correction.
The Ratio of minimum to maximum transmission is 0.7023.
The \l/2 correction factor is Not present.
;
_exptl_crystal_colour red
_exptl_crystal_colour_primary red
_exptl_crystal_density_diffrn 1.261
_exptl_crystal_description block
_exptl_crystal_F_000 860
_exptl_crystal_size_max 0.16
_exptl_crystal_size_mid 0.15
_exptl_crystal_size_min 0.13
_refine_diff_density_max 0.348
_refine_diff_density_min -0.302
_refine_diff_density_rms 0.064
_refine_ls_extinction_method none
_refine_ls_goodness_of_fit_ref 1.048
_refine_ls_hydrogen_treatment constr
_refine_ls_matrix_type full
_refine_ls_number_parameters 479
_refine_ls_number_reflns 9734
_refine_ls_number_restraints 0
_refine_ls_restrained_S_all 1.048
_refine_ls_R_factor_all 0.1178
_refine_ls_R_factor_gt 0.0626
_refine_ls_shift/su_max 0.001
_refine_ls_shift/su_mean 0.000
_refine_ls_structure_factor_coef Fsqd
_refine_ls_weighting_details 'w=1/[\s^2^(Fo^2^)+(0.0359P)^2^+3.4294P] where P=(Fo^2^+2Fc^2^)/3'
_refine_ls_weighting_scheme calc
_refine_ls_wR_factor_gt 0.1243
_refine_ls_wR_factor_ref 0.1478
_reflns_Friedel_coverage 0.000
_reflns_number_gt 6057
_reflns_number_total 9734
_reflns_threshold_expression 'I > 2\s(I)'
_cod_data_source_file d4cc00547c2.cif
_cod_data_source_block 3
_cod_depositor_comments 'Adding full bibliography for 7132845--7132851.cif.'
_cod_database_code 7132851
_shelx_shelxl_version_number 2019/3
_shelx_space_group_comment
;
The symmetry employed for this shelxl refinement is uniquely defined
by the following loop, which should always be used as a source of
symmetry information in preference to the above space-group names.
They are only intended as comments.
;
_shelx_estimated_absorpt_t_max 0.913
_shelx_estimated_absorpt_t_min 0.895
_olex2_refinement_description
;
1. Fixed Uiso
 At 1.2 times of:
  All C(H) groups, All C(H,H) groups
 At 1.5 times of:
  All C(H,H,H) groups
2.a Ternary CH refined with riding coordinates:
 C15(H15), C18(H18), C29(H29), C32(H32)
2.b Secondary CH2 refined with riding coordinates:
 C6(H6A,H6B), C7(H7A,H7B), C14(H14A,H14B), C21(H21A,H21B), C28(H28A,H28B)
2.c Aromatic/amide H refined with riding coordinates:
 C2(H2), C3(H3), C4(H4), C9(H9), C10(H10), C11(H11), C12(H12), C23(H23),
 C24(H24), C25(H25), C26(H26), C38(H38), C39(H39), C40(H40)
2.d Idealised Me refined as rotating group:
 C16(H16A,H16B,H16C), C17(H17A,H17B,H17C), C19(H19A,H19B,H19C), C20(H20A,H20B,
 H20C), C30(H30A,H30B,H30C), C31(H31A,H31B,H31C), C33(H33A,H33B,H33C), C34(H34A,
 H34B,H34C), C42(H42A,H42B,H42C), C43(H43A,H43B,H43C)
;
_olex2_submission_special_instructions 'No special instructions were received'

loop_
_space_group_symop_operation_xyz
'x, y, z'
'-x, -y, -z'

loop_
_atom_site_label
_atom_site_type_symbol
_atom_site_fract_x
_atom_site_fract_y
_atom_site_fract_z
_atom_site_U_iso_or_equiv
_atom_site_adp_type
_atom_site_occupancy
_atom_site_site_symmetry_order
_atom_site_calc_flag
_atom_site_refinement_flags_posn
_atom_site_refinement_flags_adp
_atom_site_refinement_flags_occupancy
_atom_site_disorder_assembly
_atom_site_disorder_group
Ni1 Ni 0.24971(4) 0.72225(4) 0.75916(4) 0.03994(15) Uani 1 1 d . . . . .
Sc1 Sc 0.47849(6) 0.61175(6) 0.69951(5) 0.03806(18) Uani 1 1 d . . . . .
P1 P 0.24835(9) 0.57612(9) 0.73046(9) 0.0468(3) Uani 1 1 d . . . . .
P2 P 0.28859(10) 0.86067(9) 0.63761(8) 0.0441(3) Uani 1 1 d . . . . .
N1 N 0.4739(3) 0.6224(3) 0.8323(2) 0.0483(8) Uani 1 1 d . . . . .
N2 N 0.6826(3) 0.5425(3) 0.7266(3) 0.0511(9) Uani 1 1 d . . . . .
N3 N 0.5035(3) 0.4476(3) 0.7170(3) 0.0471(8) Uani 1 1 d . . . . .
N4 N 0.5247(3) 0.7336(3) 0.5804(2) 0.0452(8) Uani 1 1 d . . . . .
N5 N -0.0101(3) 0.7992(3) 0.8648(3) 0.0594(10) Uani 1 1 d . . . . .
C1 C 0.3536(4) 0.6858(3) 0.8544(3) 0.0467(10) Uani 1 1 d . . . . .
C2 C 0.3294(4) 0.7204(4) 0.9372(3) 0.0577(12) Uani 1 1 d . . . . .
H2 H 0.249489 0.762271 0.959437 0.069 Uiso 1 1 calc R U . . .
C3 C 0.4212(5) 0.6939(5) 0.9863(3) 0.0680(14) Uani 1 1 d . . . . .
H3 H 0.401837 0.719393 1.039960 0.082 Uiso 1 1 calc R U . . .
C4 C 0.5419(5) 0.6297(5) 0.9566(4) 0.0712(15) Uani 1 1 d . . . . .
H4 H 0.603826 0.612375 0.988996 0.085 Uiso 1 1 calc R U . . .
C5 C 0.5659(4) 0.5929(4) 0.8772(3) 0.0550(11) Uani 1 1 d . . . . .
C6 C 0.6838(4) 0.5178(4) 0.8304(4) 0.0647(13) Uani 1 1 d . . . . .
H6A H 0.753578 0.529182 0.836884 0.078 Uiso 1 1 calc R U . . .
H6B H 0.691939 0.440857 0.862252 0.078 Uiso 1 1 calc R U . . .
C7 C 0.7556(4) 0.4425(4) 0.6898(4) 0.0595(12) Uani 1 1 d . . . . .
H7A H 0.840279 0.419814 0.695710 0.071 Uiso 1 1 calc R U . . .
H7B H 0.753711 0.464211 0.621891 0.071 Uiso 1 1 calc R U . . .
C8 C 0.7169(4) 0.3435(4) 0.7368(3) 0.0542(11) Uani 1 1 d . . . . .
C9 C 0.8069(5) 0.2414(4) 0.7692(4) 0.0782(16) Uani 1 1 d . . . . .
H9 H 0.884034 0.240350 0.767563 0.094 Uiso 1 1 calc R U . . .
C10 C 0.7867(5) 0.1431(4) 0.8033(5) 0.099(2) Uani 1 1 d . . . . .
H10 H 0.848509 0.076962 0.825036 0.119 Uiso 1 1 calc R U . . .
C11 C 0.6737(6) 0.1437(4) 0.8048(5) 0.099(2) Uani 1 1 d . . . . .
H11 H 0.659155 0.077353 0.826032 0.119 Uiso 1 1 calc R U . . .
C12 C 0.5814(5) 0.2431(4) 0.7748(4) 0.0735(16) Uani 1 1 d . . . . .
H12 H 0.505631 0.241519 0.776097 0.088 Uiso 1 1 calc R U . . .
C13 C 0.5972(4) 0.3464(3) 0.7423(3) 0.0495(10) Uani 1 1 d . . . . .
C14 C 0.3816(4) 0.4396(4) 0.7352(4) 0.0611(12) Uani 1 1 d . . . . .
H14A H 0.369316 0.388800 0.798019 0.073 Uiso 1 1 calc R U . . .
H14B H 0.380828 0.407898 0.688097 0.073 Uiso 1 1 calc R U . . .
C15 C 0.2062(5) 0.5935(5) 0.6164(4) 0.0688(14) Uani 1 1 d . . . . .
H15 H 0.198590 0.524475 0.619653 0.083 Uiso 1 1 calc R U . . .
C16 C 0.3076(6) 0.6155(6) 0.5319(4) 0.099(2) Uani 1 1 d . . . . .
H16A H 0.319175 0.680748 0.529881 0.149 Uiso 1 1 calc R U . . .
H16B H 0.284695 0.626313 0.473119 0.149 Uiso 1 1 calc R U . . .
H16C H 0.382678 0.553114 0.539626 0.149 Uiso 1 1 calc R U . . .
C17 C 0.0831(5) 0.6880(5) 0.6021(5) 0.0904(19) Uani 1 1 d . . . . .
H17A H 0.018397 0.667394 0.649810 0.136 Uiso 1 1 calc R U . . .
H17B H 0.068676 0.702018 0.539325 0.136 Uiso 1 1 calc R U . . .
H17C H 0.085260 0.753812 0.608320 0.136 Uiso 1 1 calc R U . . .
C18 C 0.1321(4) 0.5239(4) 0.8275(4) 0.0571(12) Uani 1 1 d . . . . .
H18 H 0.055493 0.588022 0.828370 0.069 Uiso 1 1 calc R U . . .
C19 C 0.1670(5) 0.4883(5) 0.9258(4) 0.0828(17) Uani 1 1 d . . . . .
H19A H 0.100024 0.474620 0.975300 0.124 Uiso 1 1 calc R U . . .
H19B H 0.184593 0.546154 0.932914 0.124 Uiso 1 1 calc R U . . .
H19C H 0.238254 0.421801 0.930853 0.124 Uiso 1 1 calc R U . . .
C20 C 0.1016(5) 0.4336(5) 0.8130(5) 0.094(2) Uani 1 1 d . . . . .
H20A H 0.172099 0.366488 0.816877 0.140 Uiso 1 1 calc R U . . .
H20B H 0.079299 0.458590 0.751102 0.140 Uiso 1 1 calc R U . . .
H20C H 0.034311 0.419702 0.862070 0.140 Uiso 1 1 calc R U . . .
C21 C 0.7350(4) 0.6316(4) 0.6683(4) 0.0605(13) Uani 1 1 d . . . . .
H21A H 0.683948 0.698171 0.689186 0.073 Uiso 1 1 calc R U . . .
H21B H 0.815881 0.608656 0.682365 0.073 Uiso 1 1 calc R U . . .
C22 C 0.7463(4) 0.6608(4) 0.5617(4) 0.0564(12) Uani 1 1 d . . . . .
C23 C 0.8612(4) 0.6391(4) 0.5029(5) 0.0755(16) Uani 1 1 d . . . . .
H23 H 0.931272 0.601144 0.530346 0.091 Uiso 1 1 calc R U . . .
C24 C 0.8727(6) 0.6732(5) 0.4037(5) 0.095(2) Uani 1 1 d . . . . .
H24 H 0.950134 0.656731 0.365224 0.114 Uiso 1 1 calc R U . . .
C25 C 0.7703(6) 0.7312(5) 0.3623(4) 0.088(2) Uani 1 1 d . . . . .
H25 H 0.778944 0.755515 0.295752 0.105 Uiso 1 1 calc R U . . .
C26 C 0.6547(5) 0.7539(4) 0.4182(4) 0.0652(13) Uani 1 1 d . . . . .
H26 H 0.586124 0.793264 0.388910 0.078 Uiso 1 1 calc R U . . .
C27 C 0.6389(4) 0.7174(3) 0.5208(3) 0.0502(11) Uani 1 1 d . . . . .
C28 C 0.4237(4) 0.8293(4) 0.5403(3) 0.0513(10) Uani 1 1 d . . . . .
H28A H 0.401562 0.813451 0.492360 0.062 Uiso 1 1 calc R U . . .
H28B H 0.449279 0.893160 0.509344 0.062 Uiso 1 1 calc R U . . .
C29 C 0.3160(5) 0.9613(4) 0.6752(4) 0.0610(12) Uani 1 1 d . . . . .
H29 H 0.308171 1.028564 0.621471 0.073 Uiso 1 1 calc R U . . .
C30 C 0.4446(5) 0.9191(5) 0.6986(4) 0.0787(16) Uani 1 1 d . . . . .
H30A H 0.452586 0.856695 0.754460 0.118 Uiso 1 1 calc R U . . .
H30B H 0.456211 0.977182 0.710698 0.118 Uiso 1 1 calc R U . . .
H30C H 0.505286 0.896897 0.645172 0.118 Uiso 1 1 calc R U . . .
C31 C 0.2186(6) 0.9941(5) 0.7609(4) 0.0820(17) Uani 1 1 d . . . . .
H31A H 0.139204 1.030496 0.742837 0.123 Uiso 1 1 calc R U . . .
H31B H 0.236374 1.043494 0.780722 0.123 Uiso 1 1 calc R U . . .
H31C H 0.219001 0.928755 0.813107 0.123 Uiso 1 1 calc R U . . .
C32 C 0.1714(4) 0.9526(4) 0.5599(4) 0.0659(13) Uani 1 1 d . . . . .
H32 H 0.164042 0.904608 0.529482 0.079 Uiso 1 1 calc R U . . .
C33 C 0.2061(6) 1.0464(5) 0.4761(5) 0.107(2) Uani 1 1 d . . . . .
H33A H 0.208362 1.099347 0.501729 0.160 Uiso 1 1 calc R U . . .
H33B H 0.146009 1.082618 0.435162 0.160 Uiso 1 1 calc R U . . .
H33C H 0.285320 1.015064 0.439679 0.160 Uiso 1 1 calc R U . . .
C34 C 0.0426(5) 1.0019(5) 0.6161(4) 0.094(2) Uani 1 1 d . . . . .
H34A H 0.018904 0.943222 0.664982 0.142 Uiso 1 1 calc R U . . .
H34B H -0.015042 1.040870 0.573052 0.142 Uiso 1 1 calc R U . . .
H34C H 0.043409 1.052349 0.645422 0.142 Uiso 1 1 calc R U . . .
C35 C 0.0924(4) 0.7729(3) 0.8213(3) 0.0476(10) Uani 1 1 d . . . . .
C36 C -0.1273(4) 0.8264(3) 0.9190(3) 0.0515(11) Uani 1 1 d . . . . .
C37 C -0.1448(5) 0.8557(5) 1.0017(4) 0.0737(15) Uani 1 1 d . . . . .
C38 C -0.2651(6) 0.8829(6) 1.0557(4) 0.108(2) Uani 1 1 d . . . . .
H38 H -0.279927 0.902986 1.111506 0.129 Uiso 1 1 calc R U . . .
C39 C -0.3589(5) 0.8806(6) 1.0291(5) 0.092(2) Uani 1 1 d . . . . .
H39 H -0.437051 0.899319 1.066314 0.110 Uiso 1 1 calc R U . . .
C40 C -0.3397(5) 0.8510(4) 0.9478(5) 0.0790(17) Uani 1 1 d . . . . .
H40 H -0.405073 0.848635 0.930729 0.095 Uiso 1 1 calc R U . . .
C41 C -0.2234(4) 0.8242(4) 0.8894(4) 0.0638(13) Uani 1 1 d . . . . .
C42 C -0.0381(6) 0.8577(8) 1.0309(5) 0.128(3) Uani 1 1 d . . . . .
H42A H -0.066948 0.882703 1.087888 0.191 Uiso 1 1 calc R U . . .
H42B H -0.002205 0.907337 0.979961 0.191 Uiso 1 1 calc R U . . .
H42C H 0.022493 0.784439 1.043226 0.191 Uiso 1 1 calc R U . . .
C43 C -0.2018(6) 0.7953(8) 0.7980(6) 0.131(3) Uani 1 1 d . . . . .
H43A H -0.151066 0.718596 0.804969 0.197 Uiso 1 1 calc R U . . .
H43B H -0.161513 0.840809 0.746244 0.197 Uiso 1 1 calc R U . . .
H43C H -0.279033 0.808010 0.784260 0.197 Uiso 1 1 calc R U . . .

loop_
_atom_site_aniso_label
_atom_site_aniso_U_11
_atom_site_aniso_U_22
_atom_site_aniso_U_33
_atom_site_aniso_U_23
_atom_site_aniso_U_13
_atom_site_aniso_U_12
Ni1 0.0337(3) 0.0407(3) 0.0448(3) -0.0149(2) -0.0060(2) -0.0106(2)
Sc1 0.0327(4) 0.0356(4) 0.0432(4) -0.0101(3) -0.0070(3) -0.0099(3)
P1 0.0351(5) 0.0460(6) 0.0636(7) -0.0219(5) -0.0082(5) -0.0128(5)
P2 0.0393(5) 0.0373(6) 0.0483(6) -0.0096(5) -0.0100(5) -0.0069(4)
N1 0.0407(18) 0.056(2) 0.049(2) -0.0144(17) -0.0140(15) -0.0130(16)
N2 0.0350(17) 0.047(2) 0.066(2) -0.0138(18) -0.0143(16) -0.0072(15)
N3 0.0346(17) 0.0339(18) 0.064(2) -0.0131(16) -0.0043(15) -0.0071(14)
N4 0.0388(18) 0.0418(19) 0.047(2) -0.0067(16) -0.0055(15) -0.0127(15)
N5 0.043(2) 0.055(2) 0.073(3) -0.026(2) 0.0050(19) -0.0136(18)
C1 0.046(2) 0.047(2) 0.044(2) -0.0105(19) -0.0015(18) -0.0194(19)
C2 0.059(3) 0.071(3) 0.047(3) -0.023(2) -0.002(2) -0.025(2)
C3 0.080(4) 0.088(4) 0.045(3) -0.024(3) -0.012(2) -0.032(3)
C4 0.076(4) 0.092(4) 0.057(3) -0.010(3) -0.032(3) -0.033(3)
C5 0.053(3) 0.059(3) 0.051(3) -0.006(2) -0.023(2) -0.017(2)
C6 0.050(3) 0.066(3) 0.075(3) -0.013(3) -0.030(2) -0.011(2)
C7 0.035(2) 0.047(3) 0.083(3) -0.015(2) -0.005(2) -0.0087(19)
C8 0.041(2) 0.041(2) 0.061(3) -0.006(2) -0.003(2) -0.0065(18)
C9 0.046(3) 0.051(3) 0.096(4) -0.005(3) -0.007(3) 0.004(2)
C10 0.064(4) 0.037(3) 0.123(5) 0.009(3) 0.007(3) 0.007(2)
C11 0.076(4) 0.034(3) 0.132(6) -0.007(3) 0.020(4) -0.008(3)
C12 0.054(3) 0.043(3) 0.105(4) -0.026(3) 0.019(3) -0.019(2)
C13 0.041(2) 0.034(2) 0.056(3) -0.0123(19) 0.0055(19) -0.0073(17)
C14 0.045(2) 0.052(3) 0.090(4) -0.026(3) -0.009(2) -0.018(2)
C15 0.069(3) 0.075(3) 0.084(4) -0.035(3) -0.019(3) -0.031(3)
C16 0.117(5) 0.142(6) 0.075(4) -0.061(4) 0.006(4) -0.068(5)
C17 0.086(4) 0.100(5) 0.104(5) -0.022(4) -0.056(4) -0.027(4)
C18 0.038(2) 0.055(3) 0.080(3) -0.019(2) -0.008(2) -0.019(2)
C19 0.067(3) 0.095(4) 0.076(4) -0.001(3) -0.006(3) -0.042(3)
C20 0.074(4) 0.084(4) 0.141(6) -0.043(4) 0.001(4) -0.049(3)
C21 0.041(2) 0.054(3) 0.095(4) -0.020(3) -0.019(2) -0.019(2)
C22 0.041(2) 0.039(2) 0.085(4) -0.017(2) 0.002(2) -0.0180(19)
C23 0.045(3) 0.054(3) 0.113(5) -0.025(3) 0.012(3) -0.020(2)
C24 0.068(4) 0.068(4) 0.117(6) -0.031(4) 0.039(4) -0.029(3)
C25 0.097(5) 0.055(3) 0.076(4) -0.018(3) 0.032(3) -0.027(3)
C26 0.068(3) 0.048(3) 0.062(3) -0.013(2) 0.010(2) -0.020(2)
C27 0.046(2) 0.036(2) 0.060(3) -0.013(2) 0.007(2) -0.0178(18)
C28 0.048(2) 0.047(2) 0.049(3) -0.009(2) -0.0051(19) -0.013(2)
C29 0.071(3) 0.043(3) 0.069(3) -0.015(2) -0.009(3) -0.023(2)
C30 0.090(4) 0.071(4) 0.101(4) -0.024(3) -0.023(3) -0.047(3)
C31 0.101(4) 0.069(4) 0.088(4) -0.045(3) 0.001(3) -0.034(3)
C32 0.054(3) 0.057(3) 0.069(3) -0.006(2) -0.022(2) -0.006(2)
C33 0.084(4) 0.085(4) 0.104(5) 0.034(4) -0.043(4) -0.019(3)
C34 0.051(3) 0.094(4) 0.096(4) -0.014(4) -0.026(3) 0.011(3)
C35 0.047(2) 0.047(2) 0.051(3) -0.018(2) -0.006(2) -0.016(2)
C36 0.041(2) 0.034(2) 0.059(3) -0.008(2) 0.003(2) -0.0079(18)
C37 0.055(3) 0.089(4) 0.061(3) -0.028(3) 0.002(2) -0.013(3)
C38 0.077(4) 0.153(7) 0.062(4) -0.042(4) 0.009(3) -0.017(4)
C39 0.048(3) 0.105(5) 0.082(4) -0.010(4) 0.012(3) -0.018(3)
C40 0.045(3) 0.058(3) 0.121(5) -0.011(3) -0.012(3) -0.020(2)
C41 0.051(3) 0.047(3) 0.087(4) -0.019(3) -0.011(3) -0.012(2)
C42 0.080(4) 0.209(9) 0.123(6) -0.109(6) -0.013(4) -0.027(5)
C43 0.080(5) 0.187(8) 0.168(8) -0.121(7) -0.024(5) -0.023(5)

loop_
_atom_type_symbol
_atom_type_description
_atom_type_scat_dispersion_real
_atom_type_scat_dispersion_imag
_atom_type_scat_source
C C 0.0033 0.0016 'International Tables Vol C Tables 4.2.6.8 and 6.1.1.4'
H H 0.0000 0.0000 'International Tables Vol C Tables 4.2.6.8 and 6.1.1.4'
N N 0.0061 0.0033 'International Tables Vol C Tables 4.2.6.8 and 6.1.1.4'
Ni Ni 0.3393 1.1124 'International Tables Vol C Tables 4.2.6.8 and 6.1.1.4'
P P 0.1023 0.0942 'International Tables Vol C Tables 4.2.6.8 and 6.1.1.4'
Sc Sc 0.2519 0.3716 'International Tables Vol C Tables 4.2.6.8 and 6.1.1.4'

loop_
_geom_angle_atom_site_label_1
_geom_angle_atom_site_label_2
_geom_angle_atom_site_label_3
_geom_angle
_geom_angle_site_symmetry_1
_geom_angle_site_symmetry_3
_geom_angle_publ_flag
P1 Ni1 Sc1 74.14(8) . . ?
P1 Ni1 P2 120.14(11) . . ?
P2 Ni1 Sc1 82.92(9) . . ?
C1 Ni1 Sc1 69.36(15) . . ?
C1 Ni1 P1 114.99(14) . . ?
C1 Ni1 P2 106.51(14) . . ?
C35 Ni1 Sc1 167.96(14) . . ?
C35 Ni1 P1 100.00(15) . . ?
C35 Ni1 P2 109.05(15) . . ?
C35 Ni1 C1 104.8(2) . . ?
Ni1 Sc1 P1 46.92(9) . . ?
Ni1 Sc1 P2 43.43(5) . . ?
P1 Sc1 P2 77.63(10) . . ?
N1 Sc1 Ni1 74.73(11) . . ?
N1 Sc1 P1 101.74(10) . . ?
N1 Sc1 P2 93.82(13) . . ?
N1 Sc1 N2 70.97(14) . . ?
N1 Sc1 N3 106.39(16) . . ?
N1 Sc1 N4 116.41(17) . . ?
N2 Sc1 Ni1 144.88(11) . . ?
N2 Sc1 P1 149.20(11) . . ?
N2 Sc1 P2 131.63(10) . . ?
N3 Sc1 Ni1 110.86(11) . . ?
N3 Sc1 P1 66.77(10) . . ?
N3 Sc1 P2 141.74(12) . . ?
N3 Sc1 N2 86.18(13) . . ?
N3 Sc1 N4 132.05(16) . . ?
N4 Sc1 Ni1 100.69(12) . . ?
N4 Sc1 P1 120.72(11) . . ?
N4 Sc1 P2 57.29(12) . . ?
N4 Sc1 N2 88.06(14) . . ?
Ni1 P1 Sc1 58.94(5) . . ?
C14 P1 Ni1 124.70(17) . . ?
C14 P1 Sc1 70.26(17) . . ?
C15 P1 Ni1 119.42(19) . . ?
C15 P1 Sc1 112.85(18) . . ?
C15 P1 C14 98.5(2) . . ?
C15 P1 C18 104.5(2) . . ?
C18 P1 Ni1 107.76(17) . . ?
C18 P1 Sc1 142.06(16) . . ?
C18 P1 C14 98.6(2) . . ?
Ni1 P2 Sc1 53.65(8) . . ?
C28 P2 Ni1 119.61(16) . . ?
C28 P2 Sc1 68.16(15) . . ?
C28 P2 C29 101.4(2) . . ?
C28 P2 C32 97.7(2) . . ?
C29 P2 Ni1 113.8(2) . . ?
C29 P2 Sc1 112.83(19) . . ?
C29 P2 C32 102.7(3) . . ?
C32 P2 Ni1 118.66(19) . . ?
C32 P2 Sc1 143.50(18) . . ?
C1 N1 Sc1 100.6(3) . . ?
C5 N1 Sc1 129.9(3) . . ?
C5 N1 C1 128.6(4) . . ?
C6 N2 Sc1 110.9(3) . . ?
C6 N2 C7 111.8(4) . . ?
C6 N2 C21 110.1(4) . . ?
C7 N2 Sc1 109.2(3) . . ?
C7 N2 C21 108.4(4) . . ?
C21 N2 Sc1 106.2(3) . . ?
C13 N3 Sc1 134.2(3) . . ?
C13 N3 C14 114.5(4) . . ?
C14 N3 Sc1 108.1(2) . . ?
C27 N4 Sc1 124.6(3) . . ?
C27 N4 C28 115.4(3) . . ?
C28 N4 Sc1 117.3(3) . . ?
C35 N5 C36 177.5(5) . . ?
N1 C1 Ni1 115.2(3) . . ?
N1 C1 C2 112.2(4) . . ?
C2 C1 Ni1 132.5(3) . . ?
C1 C2 H2 119.0 . . ?
C3 C2 C1 122.1(4) . . ?
C3 C2 H2 119.0 . . ?
C2 C3 H3 119.5 . . ?
C2 C3 C4 121.0(5) . . ?
C4 C3 H3 119.5 . . ?
C3 C4 H4 121.3 . . ?
C5 C4 C3 117.4(4) . . ?
C5 C4 H4 121.3 . . ?
N1 C5 C4 118.7(4) . . ?
N1 C5 C6 110.8(4) . . ?
C4 C5 C6 130.5(4) . . ?
N2 C6 C5 110.0(3) . . ?
N2 C6 H6A 109.7 . . ?
N2 C6 H6B 109.7 . . ?
C5 C6 H6A 109.7 . . ?
C5 C6 H6B 109.7 . . ?
H6A C6 H6B 108.2 . . ?
N2 C7 H7A 108.0 . . ?
N2 C7 H7B 108.0 . . ?
N2 C7 C8 117.3(4) . . ?
H7A C7 H7B 107.2 . . ?
C8 C7 H7A 108.0 . . ?
C8 C7 H7B 108.0 . . ?
C9 C8 C7 117.5(4) . . ?
C9 C8 C13 118.8(4) . . ?
C13 C8 C7 123.5(4) . . ?
C8 C9 H9 118.5 . . ?
C10 C9 C8 123.0(5) . . ?
C10 C9 H9 118.5 . . ?
C9 C10 H10 120.5 . . ?
C9 C10 C11 118.9(5) . . ?
C11 C10 H10 120.5 . . ?
C10 C11 H11 120.0 . . ?
C10 C11 C12 120.0(5) . . ?
C12 C11 H11 120.0 . . ?
C11 C12 H12 118.6 . . ?
C11 C12 C13 122.8(5) . . ?
C13 C12 H12 118.6 . . ?
N3 C13 C8 120.1(4) . . ?
N3 C13 C12 123.7(4) . . ?
C12 C13 C8 116.3(4) . . ?
P1 C14 H14A 108.6 . . ?
P1 C14 H14B 108.6 . . ?
N3 C14 P1 114.8(3) . . ?
N3 C14 H14A 108.6 . . ?
N3 C14 H14B 108.6 . . ?
H14A C14 H14B 107.6 . . ?
P1 C15 H15 108.5 . . ?
C16 C15 P1 109.7(4) . . ?
C16 C15 H15 108.5 . . ?
C16 C15 C17 110.5(5) . . ?
C17 C15 P1 111.0(4) . . ?
C17 C15 H15 108.5 . . ?
C15 C16 H16A 109.5 . . ?
C15 C16 H16B 109.5 . . ?
C15 C16 H16C 109.5 . . ?
H16A C16 H16B 109.5 . . ?
H16A C16 H16C 109.5 . . ?
H16B C16 H16C 109.5 . . ?
C15 C17 H17A 109.5 . . ?
C15 C17 H17B 109.5 . . ?
C15 C17 H17C 109.5 . . ?
H17A C17 H17B 109.5 . . ?
H17A C17 H17C 109.5 . . ?
H17B C17 H17C 109.5 . . ?
P1 C18 H18 106.0 . . ?
C19 C18 P1 110.5(3) . . ?
C19 C18 H18 106.0 . . ?
C19 C18 C20 111.4(5) . . ?
C20 C18 P1 116.3(4) . . ?
C20 C18 H18 106.0 . . ?
C18 C19 H19A 109.5 . . ?
C18 C19 H19B 109.5 . . ?
C18 C19 H19C 109.5 . . ?
H19A C19 H19B 109.5 . . ?
H19A C19 H19C 109.5 . . ?
H19B C19 H19C 109.5 . . ?
C18 C20 H20A 109.5 . . ?
C18 C20 H20B 109.5 . . ?
C18 C20 H20C 109.5 . . ?
H20A C20 H20B 109.5 . . ?
H20A C20 H20C 109.5 . . ?
H20B C20 H20C 109.5 . . ?
N2 C21 H21A 108.3 . . ?
N2 C21 H21B 108.3 . . ?
H21A C21 H21B 107.4 . . ?
C22 C21 N2 116.1(4) . . ?
C22 C21 H21A 108.3 . . ?
C22 C21 H21B 108.3 . . ?
C23 C22 C21 120.4(5) . . ?
C23 C22 C27 120.1(5) . . ?
C27 C22 C21 119.4(4) . . ?
C22 C23 H23 119.6 . . ?
C24 C23 C22 120.8(6) . . ?
C24 C23 H23 119.6 . . ?
C23 C24 H24 119.9 . . ?
C25 C24 C23 120.2(5) . . ?
C25 C24 H24 119.9 . . ?
C24 C25 H25 119.7 . . ?
C24 C25 C26 120.7(6) . . ?
C26 C25 H25 119.7 . . ?
C25 C26 H26 119.6 . . ?
C25 C26 C27 120.8(5) . . ?
C27 C26 H26 119.6 . . ?
N4 C27 C22 119.5(4) . . ?
N4 C27 C26 123.1(4) . . ?
C22 C27 C26 117.4(4) . . ?
P2 C28 H28A 109.7 . . ?
P2 C28 H28B 109.7 . . ?
N4 C28 P2 109.8(3) . . ?
N4 C28 H28A 109.7 . . ?
N4 C28 H28B 109.7 . . ?
H28A C28 H28B 108.2 . . ?
P2 C29 H29 107.5 . . ?
C30 C29 P2 113.4(3) . . ?
C30 C29 H29 107.5 . . ?
C31 C29 P2 110.9(3) . . ?
C31 C29 H29 107.5 . . ?
C31 C29 C30 109.8(5) . . ?
C29 C30 H30A 109.5 . . ?
C29 C30 H30B 109.5 . . ?
C29 C30 H30C 109.5 . . ?
H30A C30 H30B 109.5 . . ?
H30A C30 H30C 109.5 . . ?
H30B C30 H30C 109.5 . . ?
C29 C31 H31A 109.5 . . ?
C29 C31 H31B 109.5 . . ?
C29 C31 H31C 109.5 . . ?
H31A C31 H31B 109.5 . . ?
H31A C31 H31C 109.5 . . ?
H31B C31 H31C 109.5 . . ?
P2 C32 H32 105.8 . . ?
C33 C32 P2 115.4(4) . . ?
C33 C32 H32 105.8 . . ?
C34 C32 P2 113.7(4) . . ?
C34 C32 H32 105.8 . . ?
C34 C32 C33 109.6(5) . . ?
C32 C33 H33A 109.5 . . ?
C32 C33 H33B 109.5 . . ?
C32 C33 H33C 109.5 . . ?
H33A C33 H33B 109.5 . . ?
H33A C33 H33C 109.5 . . ?
H33B C33 H33C 109.5 . . ?
C32 C34 H34A 109.5 . . ?
C32 C34 H34B 109.5 . . ?
C32 C34 H34C 109.5 . . ?
H34A C34 H34B 109.5 . . ?
H34A C34 H34C 109.5 . . ?
H34B C34 H34C 109.5 . . ?
N5 C35 Ni1 175.8(4) . . ?
N5 C36 C37 117.9(4) . . ?
N5 C36 C41 119.9(5) . . ?
C37 C36 C41 122.2(4) . . ?
C36 C37 C38 116.8(5) . . ?
C36 C37 C42 120.5(5) . . ?
C38 C37 C42 122.8(6) . . ?
C37 C38 H38 118.9 . . ?
C39 C38 C37 122.2(6) . . ?
C39 C38 H38 118.9 . . ?
C38 C39 H39 119.9 . . ?
C38 C39 C40 120.2(5) . . ?
C40 C39 H39 119.9 . . ?
C39 C40 H40 119.4 . . ?
C39 C40 C41 121.2(5) . . ?
C41 C40 H40 119.4 . . ?
C36 C41 C40 117.4(5) . . ?
C36 C41 C43 120.7(5) . . ?
C40 C41 C43 121.8(5) . . ?
C37 C42 H42A 109.5 . . ?
C37 C42 H42B 109.5 . . ?
C37 C42 H42C 109.5 . . ?
H42A C42 H42B 109.5 . . ?
H42A C42 H42C 109.5 . . ?
H42B C42 H42C 109.5 . . ?
C41 C43 H43A 109.5 . . ?
C41 C43 H43B 109.5 . . ?
C41 C43 H43C 109.5 . . ?
H43A C43 H43B 109.5 . . ?
H43A C43 H43C 109.5 . . ?
H43B C43 H43C 109.5 . . ?

loop_
_geom_bond_atom_site_label_1
_geom_bond_atom_site_label_2
_geom_bond_distance
_geom_bond_site_symmetry_2
_geom_bond_publ_flag
Ni1 Sc1 2.609(3) . ?
Ni1 P1 2.225(3) . ?
Ni1 P2 2.227(3) . ?
Ni1 C1 2.007(5) . ?
Ni1 C35 1.817(5) . ?
Sc1 P1 2.930(4) . ?
Sc1 P2 3.215(4) . ?
Sc1 N1 2.061(4) . ?
Sc1 N2 2.375(4) . ?
Sc1 N3 2.083(5) . ?
Sc1 N4 2.096(4) . ?
P1 C14 1.895(5) . ?
P1 C15 1.865(6) . ?
P1 C18 1.877(5) . ?
P2 C28 1.860(5) . ?
P2 C29 1.863(5) . ?
P2 C32 1.864(5) . ?
N1 C1 1.366(5) . ?
N1 C5 1.335(5) . ?
N2 C6 1.492(6) . ?
N2 C7 1.493(6) . ?
N2 C21 1.497(6) . ?
N3 C13 1.393(5) . ?
N3 C14 1.475(5) . ?
N4 C27 1.388(5) . ?
N4 C28 1.463(5) . ?
N5 C35 1.192(5) . ?
N5 C36 1.385(5) . ?
C1 C2 1.410(6) . ?
C2 H2 0.9300 . ?
C2 C3 1.387(7) . ?
C3 H3 0.9300 . ?
C3 C4 1.394(7) . ?
C4 H4 0.9300 . ?
C4 C5 1.380(7) . ?
C5 C6 1.517(7) . ?
C6 H6A 0.9700 . ?
C6 H6B 0.9700 . ?
C7 H7A 0.9700 . ?
C7 H7B 0.9700 . ?
C7 C8 1.495(6) . ?
C8 C9 1.399(6) . ?
C8 C13 1.426(6) . ?
C9 H9 0.9300 . ?
C9 C10 1.368(8) . ?
C10 H10 0.9300 . ?
C10 C11 1.372(9) . ?
C11 H11 0.9300 . ?
C11 C12 1.385(7) . ?
C12 H12 0.9300 . ?
C12 C13 1.408(6) . ?
C14 H14A 0.9700 . ?
C14 H14B 0.9700 . ?
C15 H15 0.9800 . ?
C15 C16 1.528(8) . ?
C15 C17 1.532(7) . ?
C16 H16A 0.9600 . ?
C16 H16B 0.9600 . ?
C16 H16C 0.9600 . ?
C17 H17A 0.9600 . ?
C17 H17B 0.9600 . ?
C17 H17C 0.9600 . ?
C18 H18 0.9800 . ?
C18 C19 1.528(7) . ?
C18 C20 1.549(7) . ?
C19 H19A 0.9600 . ?
C19 H19B 0.9600 . ?
C19 H19C 0.9600 . ?
C20 H20A 0.9600 . ?
C20 H20B 0.9600 . ?
C20 H20C 0.9600 . ?
C21 H21A 0.9700 . ?
C21 H21B 0.9700 . ?
C21 C22 1.497(7) . ?
C22 C23 1.389(6) . ?
C22 C27 1.415(6) . ?
C23 H23 0.9300 . ?
C23 C24 1.388(9) . ?
C24 H24 0.9300 . ?
C24 C25 1.369(9) . ?
C25 H25 0.9300 . ?
C25 C26 1.378(7) . ?
C26 H26 0.9300 . ?
C26 C27 1.432(7) . ?
C28 H28A 0.9700 . ?
C28 H28B 0.9700 . ?
C29 H29 0.9800 . ?
C29 C30 1.535(7) . ?
C29 C31 1.530(7) . ?
C30 H30A 0.9600 . ?
C30 H30B 0.9600 . ?
C30 H30C 0.9600 . ?
C31 H31A 0.9600 . ?
C31 H31B 0.9600 . ?
C31 H31C 0.9600 . ?
C32 H32 0.9800 . ?
C32 C33 1.554(7) . ?
C32 C34 1.537(7) . ?
C33 H33A 0.9600 . ?
C33 H33B 0.9600 . ?
C33 H33C 0.9600 . ?
C34 H34A 0.9600 . ?
C34 H34B 0.9600 . ?
C34 H34C 0.9600 . ?
C36 C37 1.388(7) . ?
C36 C41 1.396(7) . ?
C37 C38 1.411(7) . ?
C37 C42 1.517(8) . ?
C38 H38 0.9300 . ?
C38 C39 1.344(9) . ?
C39 H39 0.9300 . ?
C39 C40 1.365(9) . ?
C40 H40 0.9300 . ?
C40 C41 1.401(7) . ?
C41 C43 1.501(8) . ?
C42 H42A 0.9600 . ?
C42 H42B 0.9600 . ?
C42 H42C 0.9600 . ?
C43 H43A 0.9600 . ?
C43 H43B 0.9600 . ?
C43 H43C 0.9600 . ?

loop_
_geom_torsion_atom_site_label_1
_geom_torsion_atom_site_label_2
_geom_torsion_atom_site_label_3
_geom_torsion_atom_site_label_4
_geom_torsion
_geom_torsion_site_symmetry_1
_geom_torsion_site_symmetry_2
_geom_torsion_site_symmetry_3
_geom_torsion_site_symmetry_4
_geom_torsion_publ_flag
Ni1 P1 C14 N3 -25.9(5) . . . . ?
Ni1 P1 C15 C16 69.8(4) . . . . ?
Ni1 P1 C15 C17 -52.6(4) . . . . ?
Ni1 P1 C18 C19 -60.9(4) . . . . ?
Ni1 P1 C18 C20 170.8(4) . . . . ?
Ni1 P2 C28 N4 -35.1(4) . . . . ?
Ni1 P2 C29 C30 77.5(4) . . . . ?
Ni1 P2 C29 C31 -46.5(4) . . . . ?
Ni1 P2 C32 C33 -179.4(4) . . . . ?
Ni1 P2 C32 C34 52.7(5) . . . . ?
Ni1 C1 C2 C3 -172.2(4) . . . . ?
Sc1 P1 C14 N3 -2.1(3) . . . . ?
Sc1 P1 C15 C16 3.7(5) . . . . ?
Sc1 P1 C15 C17 -118.7(4) . . . . ?
Sc1 P1 C18 C19 1.0(5) . . . . ?
Sc1 P1 C18 C20 -127.2(4) . . . . ?
Sc1 P2 C28 N4 -19.3(2) . . . . ?
Sc1 P2 C29 C30 18.7(4) . . . . ?
Sc1 P2 C29 C31 -105.4(4) . . . . ?
Sc1 P2 C32 C33 -112.8(5) . . . . ?
Sc1 P2 C32 C34 119.4(4) . . . . ?
Sc1 N1 C1 Ni1 4.3(3) . . . . ?
Sc1 N1 C1 C2 -170.8(3) . . . . ?
Sc1 N1 C5 C4 166.3(4) . . . . ?
Sc1 N1 C5 C6 -15.6(6) . . . . ?
Sc1 N2 C6 C5 -28.4(5) . . . . ?
Sc1 N2 C7 C8 -63.4(5) . . . . ?
Sc1 N2 C21 C22 -63.2(4) . . . . ?
Sc1 N3 C13 C8 -17.3(6) . . . . ?
Sc1 N3 C13 C12 162.1(4) . . . . ?
Sc1 N3 C14 P1 2.9(4) . . . . ?
Sc1 N4 C27 C22 -44.7(5) . . . . ?
Sc1 N4 C27 C26 134.2(4) . . . . ?
Sc1 N4 C28 P2 32.0(4) . . . . ?
N1 C1 C2 C3 1.9(6) . . . . ?
N1 C5 C6 N2 28.2(6) . . . . ?
N2 C7 C8 C9 -128.4(5) . . . . ?
N2 C7 C8 C13 57.5(7) . . . . ?
N2 C21 C22 C23 -113.8(5) . . . . ?
N2 C21 C22 C27 70.5(5) . . . . ?
N5 C36 C37 C38 -179.9(5) . . . . ?
N5 C36 C37 C42 0.1(8) . . . . ?
N5 C36 C41 C40 179.1(4) . . . . ?
N5 C36 C41 C43 -1.6(8) . . . . ?
C1 N1 C5 C4 -0.5(7) . . . . ?
C1 N1 C5 C6 177.6(4) . . . . ?
C1 C2 C3 C4 -1.1(8) . . . . ?
C2 C3 C4 C5 -0.6(8) . . . . ?
C3 C4 C5 N1 1.4(7) . . . . ?
C3 C4 C5 C6 -176.3(5) . . . . ?
C4 C5 C6 N2 -153.9(5) . . . . ?
C5 N1 C1 Ni1 174.0(4) . . . . ?
C5 N1 C1 C2 -1.1(6) . . . . ?
C6 N2 C7 C8 59.8(5) . . . . ?
C6 N2 C21 C22 176.7(4) . . . . ?
C7 N2 C6 C5 -150.6(4) . . . . ?
C7 N2 C21 C22 54.0(5) . . . . ?
C7 C8 C9 C10 -172.3(6) . . . . ?
C7 C8 C13 N3 -10.5(7) . . . . ?
C7 C8 C13 C12 170.0(5) . . . . ?
C8 C9 C10 C11 0.9(10) . . . . ?
C9 C8 C13 N3 175.4(4) . . . . ?
C9 C8 C13 C12 -4.1(7) . . . . ?
C9 C10 C11 C12 -1.8(11) . . . . ?
C10 C11 C12 C13 -0.3(10) . . . . ?
C11 C12 C13 N3 -176.2(5) . . . . ?
C11 C12 C13 C8 3.3(8) . . . . ?
C13 N3 C14 P1 165.7(3) . . . . ?
C13 C8 C9 C10 2.2(9) . . . . ?
C14 P1 C15 C16 -68.4(4) . . . . ?
C14 P1 C15 C17 169.2(4) . . . . ?
C14 P1 C18 C19 69.9(4) . . . . ?
C14 P1 C18 C20 -58.4(4) . . . . ?
C14 N3 C13 C8 -174.1(4) . . . . ?
C14 N3 C13 C12 5.3(6) . . . . ?
C15 P1 C14 N3 109.2(4) . . . . ?
C15 P1 C18 C19 171.1(4) . . . . ?
C15 P1 C18 C20 42.8(4) . . . . ?
C18 P1 C14 N3 -144.6(4) . . . . ?
C18 P1 C15 C16 -169.7(4) . . . . ?
C18 P1 C15 C17 67.9(4) . . . . ?
C21 N2 C6 C5 88.9(5) . . . . ?
C21 N2 C7 C8 -178.7(4) . . . . ?
C21 C22 C23 C24 -175.1(5) . . . . ?
C21 C22 C27 N4 -7.5(6) . . . . ?
C21 C22 C27 C26 173.6(4) . . . . ?
C22 C23 C24 C25 1.4(9) . . . . ?
C23 C22 C27 N4 176.7(4) . . . . ?
C23 C22 C27 C26 -2.2(6) . . . . ?
C23 C24 C25 C26 -1.7(9) . . . . ?
C24 C25 C26 C27 0.1(8) . . . . ?
C25 C26 C27 N4 -177.0(4) . . . . ?
C25 C26 C27 C22 1.9(7) . . . . ?
C27 N4 C28 P2 -165.4(3) . . . . ?
C27 C22 C23 C24 0.6(7) . . . . ?
C28 P2 C29 C30 -52.2(4) . . . . ?
C28 P2 C29 C31 -176.3(4) . . . . ?
C28 P2 C32 C33 -49.5(5) . . . . ?
C28 P2 C32 C34 -177.3(4) . . . . ?
C28 N4 C27 C22 154.2(4) . . . . ?
C28 N4 C27 C26 -27.0(6) . . . . ?
C29 P2 C28 N4 90.9(3) . . . . ?
C29 P2 C32 C33 54.1(5) . . . . ?
C29 P2 C32 C34 -73.8(5) . . . . ?
C32 P2 C28 N4 -164.4(3) . . . . ?
C32 P2 C29 C30 -152.9(4) . . . . ?
C32 P2 C29 C31 83.0(4) . . . . ?
C36 C37 C38 C39 0.1(10) . . . . ?
C37 C36 C41 C40 -1.1(7) . . . . ?
C37 C36 C41 C43 178.2(6) . . . . ?
C37 C38 C39 C40 0.2(11) . . . . ?
C38 C39 C40 C41 -1.0(10) . . . . ?
C39 C40 C41 C36 1.5(8) . . . . ?
C39 C40 C41 C43 -177.9(6) . . . . ?
C41 C36 C37 C38 0.4(8) . . . . ?
C41 C36 C37 C42 -179.6(6) . . . . ?
C42 C37 C38 C39 -179.9(7) . . . . ?
